data_7030443
loop_
_publ_author_name
'Nebe, Thomas'
'Beitat, Alexander'
'W\"urtele, Christian'
'D\"ucker-Benfer, Carlos'
'van Eldik, Rudi'
'McKenzie, Christine J.'
'Schindler, Siegfried'

_publ_section_title
;
 Reinvestigation of the formation of a mononuclear Fe(III) hydroperoxido
 complex using high pressure kinetics.
;
_journal_issue 33
_journal_name_full 'Dalton transactions (Cambridge, England : 2003)'
_journal_page_first 7768
_journal_page_last 7773
_journal_paper_doi 10.1039/c0dt00247j
_journal_volume 39
_journal_year 2010
_chemical_formula_sum 'C27 H28 B Cl Co F4 N5'
_chemical_formula_weight 603.73
_chemical_name_systematic
;
?
;
_space_group_IT_number 61
_symmetry_cell_setting orthorhombic
_symmetry_space_group_name_Hall '-P 2ac 2ab'
_symmetry_space_group_name_H-M 'P b c a'
_atom_sites_solution_hydrogens geom
_atom_sites_solution_primary direct
_atom_sites_solution_secondary difmap
_audit_creation_method SHELXL-97
_cell_angle_alpha 90.00
_cell_angle_beta 90.00
_cell_angle_gamma 90.00
_cell_formula_units_Z 8
_cell_length_a 16.309(3)
_cell_length_b 17.791(4)
_cell_length_c 18.066(4)
_cell_measurement_temperature 193(2)
_cell_volume 5241.9(19)
_computing_cell_refinement 'STOE IPDS Software (1997)'
_computing_data_collection 'STOE IPDS Software (1997)'
_computing_data_reduction 'STOE IPDS Software (1997)'
_computing_structure_refinement 'SHELXL-97 (Sheldrick, 1997)'
_computing_structure_solution 'SHELXS-97 (Sheldrick, 1990)'
_diffrn_ambient_temperature 193(2)
_diffrn_measured_fraction_theta_full 0.993
_diffrn_measured_fraction_theta_max 0.993
_diffrn_measurement_device_type 'STOE IPDS'
_diffrn_radiation_monochromator graphite
_diffrn_radiation_source 'fine-focus sealed tube'
_diffrn_radiation_type MoK\a
_diffrn_radiation_wavelength 0.71073
_diffrn_reflns_av_R_equivalents 0.0684
_diffrn_reflns_av_sigmaI/netI 0.0370
_diffrn_reflns_limit_h_max 20
_diffrn_reflns_limit_h_min -21
_diffrn_reflns_limit_k_max 23
_diffrn_reflns_limit_k_min -22
_diffrn_reflns_limit_l_max 23
_diffrn_reflns_limit_l_min -23
_diffrn_reflns_number 44894
_diffrn_reflns_theta_full 28.09
_diffrn_reflns_theta_max 28.09
_diffrn_reflns_theta_min 2.55
_exptl_absorpt_coefficient_mu 0.813
_exptl_absorpt_correction_type none
_exptl_crystal_colour violet
_exptl_crystal_density_diffrn 1.530
_exptl_crystal_density_method 'not measured'
_exptl_crystal_description block
_exptl_crystal_F_000 2480
_exptl_crystal_size_max 0.40
_exptl_crystal_size_mid 0.40
_exptl_crystal_size_min 0.36
_refine_diff_density_max 0.903
_refine_diff_density_min -1.193
_refine_diff_density_rms 0.098
_refine_ls_extinction_method none
_refine_ls_goodness_of_fit_ref 0.973
_refine_ls_hydrogen_treatment mixed
_refine_ls_matrix_type full
_refine_ls_number_parameters 492
_refine_ls_number_reflns 6334
_refine_ls_number_restraints 0
_refine_ls_restrained_S_all 0.973
_refine_ls_R_factor_all 0.0622
_refine_ls_R_factor_gt 0.0457
_refine_ls_shift/su_max 0.001
_refine_ls_shift/su_mean 0.000
_refine_ls_structure_factor_coef Fsqd
_refine_ls_weighting_details 'calc w=1/[\s^2^(Fo^2^)+(0.1086P)^2^+0.0000P] where P=(Fo^2^+2Fc^2^)/3'
_refine_ls_weighting_scheme calc
_refine_ls_wR_factor_gt 0.1314
_refine_ls_wR_factor_ref 0.1449
_reflns_number_gt 4754
_reflns_number_total 6334
_reflns_threshold_expression >2sigma(I)
_cod_data_source_file c0dt00247j.txt
_cod_data_source_block shin170s
_cod_original_cell_volume 5241.9(18)
_cod_original_sg_symbol_H-M Pbca
_cod_database_code 7030443

loop_
_symmetry_equiv_pos_as_xyz
'x, y, z'
'-x+1/2, -y, z+1/2'
'-x, y+1/2, -z+1/2'
'x+1/2, -y+1/2, -z'
'-x, -y, -z'
'x-1/2, y, -z-1/2'
'x, -y-1/2, z-1/2'
'-x-1/2, y-1/2, z'

loop_
_atom_site_label
_atom_site_type_symbol
_atom_site_fract_x
_atom_site_fract_y
_atom_site_fract_z
_atom_site_U_iso_or_equiv
_atom_site_adp_type
_atom_site_occupancy
_atom_site_symmetry_multiplicity
_atom_site_calc_flag
_atom_site_refinement_flags
_atom_site_disorder_assembly
_atom_site_disorder_group
B1 B 0.3365(2) 0.03156(19) 0.4564(2) 0.0431(8) Uani 1 1 d . . .
C1 C 0.52466(19) 0.11112(14) 0.35507(14) 0.0305(5) Uani 1 1 d . . .
C2 C 0.59199(17) 0.06675(13) 0.31895(13) 0.0278(5) Uani 1 1 d . . .
C3 C 0.5992(2) -0.01012(14) 0.32943(16) 0.0357(6) Uani 1 1 d . . .
C4 C 0.6640(2) -0.04727(16) 0.29679(17) 0.0414(7) Uani 1 1 d . . .
C5 C 0.7185(2) -0.00736(16) 0.25403(16) 0.0385(7) Uani 1 1 d . . .
C6 C 0.70824(18) 0.06928(15) 0.24640(14) 0.0309(5) Uani 1 1 d . . .
C7 C 0.46881(17) 0.16630(14) 0.24334(14) 0.0271(5) Uani 1 1 d . . .
C8 C 0.48849(16) 0.22672(13) 0.18797(13) 0.0254(5) Uani 1 1 d . . .
C9 C 0.43160(18) 0.25170(15) 0.13672(15) 0.0329(6) Uani 1 1 d . . .
C10 C 0.4563(2) 0.30578(16) 0.08558(15) 0.0365(6) Uani 1 1 d . . .
C11 C 0.5347(2) 0.33263(16) 0.08759(14) 0.0356(6) Uani 1 1 d . . .
C12 C 0.58791(18) 0.30553(15) 0.14129(13) 0.0293(5) Uani 1 1 d . . .
C13 C 0.46485(18) 0.23815(14) 0.35754(14) 0.0277(5) Uani 1 1 d . . .
C14 C 0.52299(17) 0.28554(13) 0.40358(13) 0.0253(5) Uani 1 1 d . . .
C15 C 0.65975(17) 0.33992(13) 0.40366(13) 0.0253(5) Uani 1 1 d . . .
C16 C 0.69855(16) 0.27245(12) 0.43854(13) 0.0242(5) Uani 1 1 d . . .
C17 C 0.73535(19) 0.27656(15) 0.50756(14) 0.0313(6) Uani 1 1 d . . .
C18 C 0.76908(19) 0.21266(17) 0.53764(14) 0.0350(6) Uani 1 1 d . . .
C19 C 0.76541(19) 0.14644(16) 0.49837(14) 0.0339(6) Uani 1 1 d . . .
C20 C 0.72860(17) 0.14671(14) 0.42967(14) 0.0294(5) Uani 1 1 d . . .
C21 C 0.56045(18) 0.38255(13) 0.31207(13) 0.0268(5) Uani 1 1 d . . .
C22 C 0.52773(17) 0.44903(13) 0.35472(12) 0.0256(5) Uani 1 1 d . . .
C23 C 0.44459(18) 0.45674(14) 0.36633(14) 0.0298(5) Uani 1 1 d . . .
C24 C 0.4128(2) 0.51870(16) 0.40330(15) 0.0358(6) Uani 1 1 d . . .
C25 C 0.4656(2) 0.57338(15) 0.42889(14) 0.0364(6) Uani 1 1 d . . .
C26 C 0.5480(2) 0.56614(14) 0.41918(14) 0.0341(6) Uani 1 1 d . . .
C27 C 0.58020(19) 0.50464(13) 0.38174(14) 0.0306(5) Uani 1 1 d . . .
Cl2 Cl 0.75813(4) 0.27011(3) 0.24217(3) 0.03083(16) Uani 1 1 d . . .
Co1 Co 0.63383(2) 0.223806(16) 0.288159(16) 0.02105(12) Uani 1 1 d . . .
F1 F 0.3222(8) -0.0047(8) 0.3956(5) 0.127(5) Uani 0.545(15) 1 d P A 1
F2 F 0.3919(5) -0.0140(5) 0.4985(4) 0.078(2) Uani 0.545(15) 1 d P A 1
F3 F 0.26801(15) 0.03366(12) 0.50149(16) 0.0686(7) Uani 1 1 d . A .
F4 F 0.3675(5) 0.1001(3) 0.4533(7) 0.086(4) Uani 0.545(15) 1 d P A 1
F1A F 0.3284(8) -0.0259(5) 0.4058(6) 0.088(4) Uani 0.455(15) 1 d P A 2
F2A F 0.4073(4) 0.0332(10) 0.4862(4) 0.102(5) Uani 0.455(15) 1 d P A 2
F4A F 0.3322(5) 0.0958(4) 0.4038(5) 0.059(2) Uani 0.455(15) 1 d P A 2
H1A H 0.541(2) 0.1236(16) 0.4059(17) 0.028(7) Uiso 1 1 d . . .
H1B H 0.476(2) 0.082(2) 0.357(2) 0.042(9) Uiso 1 1 d . . .
H3 H 0.561(3) -0.035(2) 0.360(2) 0.049(10) Uiso 1 1 d . . .
H4 H 0.671(2) -0.099(2) 0.303(2) 0.045(10) Uiso 1 1 d . . .
H5 H 0.758(2) -0.030(2) 0.230(2) 0.043(10) Uiso 1 1 d . . .
H6 H 0.742(2) 0.0974(18) 0.2176(17) 0.028(8) Uiso 1 1 d . . .
H7A H 0.488(2) 0.1163(19) 0.2243(18) 0.033(8) Uiso 1 1 d . . .
H7B H 0.412(2) 0.1614(16) 0.2494(16) 0.024(7) Uiso 1 1 d . . .
H10 H 0.420(2) 0.324(2) 0.053(2) 0.046(9) Uiso 1 1 d . . .
H11 H 0.552(2) 0.368(2) 0.056(2) 0.047(10) Uiso 1 1 d . . .
H12 H 0.644(2) 0.3239(17) 0.1470(17) 0.028(8) Uiso 1 1 d . . .
H13A H 0.4298(19) 0.2107(16) 0.3889(16) 0.021(7) Uiso 1 1 d . . .
H13B H 0.4395(19) 0.2694(15) 0.3234(16) 0.020(7) Uiso 1 1 d . . .
H14A H 0.5483(18) 0.2543(15) 0.4411(16) 0.020(6) Uiso 1 1 d . . .
H14B H 0.491(2) 0.3247(18) 0.4269(17) 0.030(8) Uiso 1 1 d . . .
H15A H 0.697(2) 0.366(2) 0.3732(19) 0.038(9) Uiso 1 1 d . . .
H15B H 0.6449(18) 0.3757(17) 0.4406(16) 0.022(7) Uiso 1 1 d . . .
H17 H 0.738(2) 0.3207(18) 0.5335(18) 0.032(8) Uiso 1 1 d . . .
H18 H 0.794(2) 0.2146(18) 0.584(2) 0.038(9) Uiso 1 1 d . . .
H19 H 0.784(2) 0.101(2) 0.5165(18) 0.036(8) Uiso 1 1 d . . .
H20 H 0.725(2) 0.1024(19) 0.4017(18) 0.037(8) Uiso 1 1 d . . .
H21A H 0.518(2) 0.3659(17) 0.2789(17) 0.026(7) Uiso 1 1 d . . .
H21B H 0.601(2) 0.3973(17) 0.2837(16) 0.024(7) Uiso 1 1 d . . .
H23 H 0.406(2) 0.4179(18) 0.3484(18) 0.033(8) Uiso 1 1 d . . .
H24 H 0.355(2) 0.521(2) 0.411(2) 0.040(9) Uiso 1 1 d . . .
H25 H 0.446(2) 0.616(2) 0.448(2) 0.046(9) Uiso 1 1 d . . .
H26 H 0.581(2) 0.602(2) 0.434(2) 0.044(9) Uiso 1 1 d . . .
H27 H 0.638(2) 0.503(2) 0.3710(19) 0.039(9) Uiso 1 1 d . . .
N1 N 0.51108(13) 0.18144(11) 0.31402(11) 0.0234(4) Uani 1 1 d . . .
N2 N 0.56566(13) 0.25348(12) 0.19112(11) 0.0245(4) Uani 1 1 d . . .
N3 N 0.69475(14) 0.20804(11) 0.39943(11) 0.0250(4) Uani 1 1 d . . .
N4 N 0.64597(14) 0.10617(11) 0.27838(11) 0.0260(4) Uani 1 1 d . . .
N5 N 0.58919(13) 0.31765(10) 0.35738(10) 0.0228(4) Uani 1 1 d . . .

loop_
_atom_site_aniso_label
_atom_site_aniso_U_11
_atom_site_aniso_U_22
_atom_site_aniso_U_33
_atom_site_aniso_U_23
_atom_site_aniso_U_13
_atom_site_aniso_U_12
B1 0.037(2) 0.0336(15) 0.058(2) -0.0068(14) 0.0037(16) 0.0012(13)
C1 0.0395(16) 0.0237(11) 0.0284(12) 0.0001(9) 0.0081(11) -0.0031(10)
C2 0.0381(15) 0.0212(10) 0.0242(11) -0.0036(8) -0.0018(10) -0.0011(10)
C3 0.0498(18) 0.0229(11) 0.0346(13) 0.0010(10) -0.0059(12) -0.0017(11)
C4 0.056(2) 0.0252(12) 0.0428(16) -0.0042(11) -0.0154(14) 0.0095(13)
C5 0.0442(18) 0.0354(13) 0.0360(14) -0.0121(11) -0.0080(12) 0.0172(13)
C6 0.0326(14) 0.0336(12) 0.0264(11) -0.0069(10) -0.0021(10) 0.0037(10)
C7 0.0261(13) 0.0276(11) 0.0277(11) -0.0050(9) -0.0014(10) -0.0076(9)
C8 0.0291(14) 0.0250(11) 0.0222(10) -0.0092(8) 0.0012(9) 0.0005(9)
C9 0.0371(15) 0.0312(12) 0.0305(12) -0.0080(10) -0.0037(11) 0.0043(11)
C10 0.0389(16) 0.0400(14) 0.0306(12) -0.0040(11) -0.0094(12) 0.0087(12)
C11 0.0503(18) 0.0343(13) 0.0223(11) 0.0002(10) 0.0015(11) 0.0019(12)
C12 0.0335(15) 0.0337(12) 0.0209(10) -0.0040(9) 0.0018(10) -0.0013(10)
C13 0.0326(14) 0.0242(11) 0.0264(11) -0.0050(9) 0.0066(10) -0.0004(10)
C14 0.0345(14) 0.0217(10) 0.0196(10) -0.0038(8) 0.0048(9) 0.0001(10)
C15 0.0312(13) 0.0209(10) 0.0238(11) -0.0046(8) -0.0008(9) -0.0033(9)
C16 0.0277(13) 0.0239(10) 0.0210(10) -0.0020(8) 0.0016(9) -0.0046(9)
C17 0.0367(16) 0.0341(13) 0.0230(11) -0.0038(9) -0.0019(10) -0.0088(10)
C18 0.0349(16) 0.0486(15) 0.0214(11) 0.0033(10) -0.0048(10) -0.0091(12)
C19 0.0363(16) 0.0343(13) 0.0311(13) 0.0100(10) -0.0023(11) -0.0014(11)
C20 0.0324(14) 0.0266(11) 0.0291(12) 0.0000(9) -0.0033(10) -0.0007(10)
C21 0.0365(15) 0.0235(11) 0.0203(10) 0.0005(8) 0.0015(10) 0.0003(10)
C22 0.0352(14) 0.0206(10) 0.0209(10) 0.0022(8) -0.0006(9) 0.0029(9)
C23 0.0331(14) 0.0280(11) 0.0284(12) 0.0011(9) -0.0025(10) 0.0022(10)
C24 0.0397(17) 0.0371(13) 0.0305(13) 0.0043(10) 0.0053(11) 0.0109(12)
C25 0.059(2) 0.0274(12) 0.0230(11) -0.0004(9) 0.0015(11) 0.0131(12)
C26 0.0534(19) 0.0206(10) 0.0285(12) 0.0009(9) -0.0076(12) -0.0004(11)
C27 0.0371(16) 0.0230(11) 0.0318(12) 0.0037(9) 0.0000(11) 0.0008(10)
Cl2 0.0280(3) 0.0381(3) 0.0263(3) 0.0007(2) 0.0016(2) -0.0062(2)
Co1 0.0252(2) 0.01959(17) 0.01836(17) -0.00322(10) 0.00198(11) -0.00132(11)
F1 0.165(9) 0.158(10) 0.057(4) -0.016(5) -0.062(5) -0.024(7)
F2 0.066(4) 0.097(5) 0.069(4) 0.001(3) -0.003(3) 0.037(4)
F3 0.0544(14) 0.0476(12) 0.104(2) 0.0024(11) 0.0254(13) -0.0008(10)
F4 0.082(5) 0.038(2) 0.139(9) -0.019(3) 0.066(6) -0.021(3)
F1A 0.150(9) 0.042(3) 0.071(6) -0.015(3) 0.046(6) 0.001(4)
F2A 0.043(4) 0.197(15) 0.067(4) 0.029(6) -0.016(3) -0.019(5)
F4A 0.066(4) 0.044(3) 0.068(5) 0.008(3) 0.020(3) 0.009(2)
N1 0.0260(11) 0.0204(9) 0.0239(9) -0.0040(7) 0.0035(8) -0.0039(7)
N2 0.0261(11) 0.0289(9) 0.0186(8) -0.0052(7) 0.0016(8) -0.0012(8)
N3 0.0322(12) 0.0223(9) 0.0203(9) -0.0024(7) 0.0000(8) 0.0010(8)
N4 0.0314(12) 0.0227(9) 0.0238(9) -0.0061(7) 0.0004(8) 0.0001(8)
N5 0.0284(11) 0.0207(8) 0.0192(8) -0.0012(7) 0.0015(8) -0.0015(7)

loop_
_atom_type_symbol
_atom_type_description
_atom_type_scat_dispersion_real
_atom_type_scat_dispersion_imag
_atom_type_scat_source
C C 0.0033 0.0016 'International Tables Vol C Tables 4.2.6.8 and 6.1.1.4'
H H 0.0000 0.0000 'International Tables Vol C Tables 4.2.6.8 and 6.1.1.4'
B B 0.0013 0.0007 'International Tables Vol C Tables 4.2.6.8 and 6.1.1.4'
N N 0.0061 0.0033 'International Tables Vol C Tables 4.2.6.8 and 6.1.1.4'
F F 0.0171 0.0103 'International Tables Vol C Tables 4.2.6.8 and 6.1.1.4'
Cl Cl 0.1484 0.1585 'International Tables Vol C Tables 4.2.6.8 and 6.1.1.4'
Co Co 0.3494 0.9721 'International Tables Vol C Tables 4.2.6.8 and 6.1.1.4'

loop_
_geom_angle_atom_site_label_1
_geom_angle_atom_site_label_2
_geom_angle_atom_site_label_3
_geom_angle
F2A B1 F1 122.2(8)
F2A B1 F4 69.5(7)
F1 B1 F4 119.6(7)
F2A B1 F1A 112.6(9)
F1 B1 F1A 18.2(8)
F4 B1 F1A 133.9(7)
F2A B1 F3 118.8(5)
F1 B1 F3 111.6(7)
F4 B1 F3 108.0(3)
F1A B1 F3 109.5(6)
F2A B1 F2 38.4(5)
F1 B1 F2 106.3(7)
F4 B1 F2 107.6(6)
F1A B1 F2 89.6(6)
F3 B1 F2 102.2(5)
F2A B1 F4A 107.2(6)
F1 B1 F4A 80.5(6)
F4 B1 F4A 44.1(4)
F1A B1 F4A 98.2(6)
F3 B1 F4A 108.5(3)
F2 B1 F4A 143.4(5)
N1 C1 C2 109.8(2)
N4 C2 C3 122.3(3)
N4 C2 C1 116.2(2)
C3 C2 C1 121.4(2)
C4 C3 C2 118.7(3)
C5 C4 C3 119.2(3)
C4 C5 C6 119.1(3)
N4 C6 C5 122.2(3)
N1 C7 C8 110.21(19)
N2 C8 C9 122.8(2)
N2 C8 C7 115.1(2)
C9 C8 C7 122.1(2)
C8 C9 C10 118.1(3)
C11 C10 C9 119.6(3)
C10 C11 C12 118.9(3)
N2 C12 C11 122.7(3)
N1 C13 C14 110.5(2)
N5 C14 C13 111.18(19)
N5 C15 C16 110.65(19)
N3 C16 C17 122.5(2)
N3 C16 C15 116.2(2)
C17 C16 C15 121.3(2)
C18 C17 C16 119.0(2)
C17 C18 C19 119.1(2)
C18 C19 C20 118.7(3)
N3 C20 C19 123.3(2)
N5 C21 C22 115.97(19)
C23 C22 C27 118.6(2)
C23 C22 C21 120.2(2)
C27 C22 C21 121.1(2)
C22 C23 C24 121.2(3)
C25 C24 C23 119.2(3)
C26 C25 C24 120.4(3)
C25 C26 C27 120.7(3)
C26 C27 C22 119.8(3)
N4 Co1 N2 102.99(8)
N4 Co1 N1 76.24(8)
N2 Co1 N1 77.58(8)
N4 Co1 N5 145.89(8)
N2 Co1 N5 96.08(8)
N1 Co1 N5 80.68(7)
N4 Co1 N3 84.84(7)
N2 Co1 N3 170.70(8)
N1 Co1 N3 99.76(8)
N5 Co1 N3 74.64(7)
N4 Co1 Cl2 103.78(7)
N2 Co1 Cl2 94.14(6)
N1 Co1 Cl2 171.41(6)
N5 Co1 Cl2 102.73(6)
N3 Co1 Cl2 88.77(6)
C1 N1 C7 110.56(19)
C1 N1 C13 112.79(19)
C7 N1 C13 110.2(2)
C1 N1 Co1 105.23(16)
C7 N1 Co1 107.78(15)
C13 N1 Co1 110.09(15)
C12 N2 C8 117.9(2)
C12 N2 Co1 125.38(18)
C8 N2 Co1 115.62(16)
C20 N3 C16 117.4(2)
C20 N3 Co1 130.18(16)
C16 N3 Co1 112.40(16)
C6 N4 C2 118.4(2)
C6 N4 Co1 126.37(18)
C2 N4 Co1 114.25(16)
C15 N5 C14 110.67(19)
C15 N5 C21 110.36(18)
C14 N5 C21 112.3(2)
C15 N5 Co1 105.46(15)
C14 N5 Co1 105.55(13)
C21 N5 Co1 112.22(13)

loop_
_geom_bond_atom_site_label_1
_geom_bond_atom_site_label_2
_geom_bond_distance
B1 F2A 1.276(8)
B1 F1 1.294(9)
B1 F4 1.321(5)
B1 F1A 1.377(10)
B1 F3 1.383(5)
B1 F2 1.433(7)
B1 F4A 1.487(6)
C1 N1 1.471(3)
C1 C2 1.502(4)
C2 N4 1.343(3)
C2 C3 1.386(3)
C3 C4 1.379(5)
C4 C5 1.376(5)
C5 C6 1.381(4)
C6 N4 1.340(3)
C7 N1 1.476(3)
C7 C8 1.503(3)
C8 N2 1.347(3)
C8 C9 1.384(4)
C9 C10 1.393(4)
C10 C11 1.365(5)
C11 C12 1.388(4)
C12 N2 1.342(3)
C13 N1 1.485(3)
C13 C14 1.517(4)
C14 N5 1.479(3)
C15 N5 1.477(3)
C15 C16 1.496(3)
C16 N3 1.348(3)
C16 C17 1.386(3)
C17 C18 1.375(4)
C18 C19 1.377(4)
C19 C20 1.379(4)
C20 N3 1.339(3)
C21 N5 1.491(3)
C21 C22 1.509(3)
C22 C23 1.379(4)
C22 C27 1.396(4)
C23 C24 1.389(4)
C24 C25 1.379(5)
C25 C26 1.361(5)
C26 C27 1.390(4)
Cl2 Co1 2.3408(8)
Co1 N4 2.110(2)
Co1 N2 2.142(2)
Co1 N1 2.189(2)
Co1 N5 2.2093(19)
Co1 N3 2.260(2)
